data_7101990
loop_
_publ_author_name
'Gao, En-Qing'
'Liu, Na'
'Cheng, Ai-Ling'
'Gao, Song'

_publ_section_title
;
 Novel frustrated magnetic lattice based on triangular [Mn3(micro3-F)]
 clusters with tetrazole ligands.
;
_journal_issue 24
_journal_name_full 'Chemical communications (Cambridge, England)'
_journal_page_first 2470
_journal_page_last 2472
_journal_paper_doi 10.1039/b701840a
_journal_year 2007
_chemical_formula_sum 'C12 H30 F2 Mn7 N54 O12'
_chemical_formula_weight 1545.48
_chemical_name_systematic
;
?
;
_space_group_IT_number 165
_symmetry_cell_setting trigonal
_symmetry_space_group_name_Hall '-P 3 2"c'
_symmetry_space_group_name_H-M 'P -3 c 1'
_atom_sites_solution_hydrogens geom
_atom_sites_solution_primary direct
_atom_sites_solution_secondary difmap
_audit_creation_method SHELXL-97
_cell_angle_alpha 90.00
_cell_angle_beta 90.00
_cell_angle_gamma 120.00
_cell_formula_units_Z 2
_cell_length_a 14.355(3)
_cell_length_b 14.355(3)
_cell_length_c 13.705(5)
_cell_measurement_reflns_used 7936
_cell_measurement_temperature 293(2)
_cell_measurement_theta_max 28.186
_cell_measurement_theta_min 2.838
_cell_volume 2445.7(12)
_computing_cell_refinement 'Bruker SMART'
_computing_data_collection 'Bruker SMART'
_computing_data_reduction 'Bruker SHELXTL'
_computing_molecular_graphics 'Bruker SHELXTL'
_computing_publication_material 'Bruker SHELXTL'
_computing_structure_refinement 'Bruker SHELXTL'
_computing_structure_solution 'Bruker SHELXTL'
_diffrn_ambient_temperature 293(2)
_diffrn_measured_fraction_theta_full 0.952
_diffrn_measured_fraction_theta_max 0.952
_diffrn_measurement_device_type 'CCD area detector'
_diffrn_measurement_method 'phi and omega scans'
_diffrn_radiation_monochromator graphite
_diffrn_radiation_source 'sealed tube'
_diffrn_radiation_type MoK\a
_diffrn_radiation_wavelength 0.71073
_diffrn_reflns_av_R_equivalents 0.0272
_diffrn_reflns_av_sigmaI/netI 0.0186
_diffrn_reflns_limit_h_max 18
_diffrn_reflns_limit_h_min -18
_diffrn_reflns_limit_k_max 19
_diffrn_reflns_limit_k_min -13
_diffrn_reflns_limit_l_max 14
_diffrn_reflns_limit_l_min -18
_diffrn_reflns_number 12451
_diffrn_reflns_theta_full 28.32
_diffrn_reflns_theta_max 28.32
_diffrn_reflns_theta_min 1.64
_diffrn_standards_decay_% 2.5
_exptl_absorpt_coefficient_mu 1.868
_exptl_absorpt_correction_T_max 0.9590
_exptl_absorpt_correction_T_min 0.9203
_exptl_absorpt_correction_type multi-scan
_exptl_crystal_colour colorless
_exptl_crystal_density_diffrn 2.099
_exptl_crystal_density_method 'not measured'
_exptl_crystal_description polyhedral
_exptl_crystal_F_000 1538
_exptl_crystal_size_max 0.10
_exptl_crystal_size_mid 0.08
_exptl_crystal_size_min 0.05
_refine_diff_density_max 0.449
_refine_diff_density_min -0.353
_refine_diff_density_rms 0.114
_refine_ls_extinction_coef 0.0049(3)
_refine_ls_extinction_expression Fc^*^=kFc[1+0.001xFc^2^\l^3^/sin(2\q)]^-1/4^
_refine_ls_extinction_method SHELXL
_refine_ls_goodness_of_fit_ref 1.091
_refine_ls_hydrogen_treatment refall
_refine_ls_matrix_type full
_refine_ls_number_parameters 153
_refine_ls_number_reflns 1946
_refine_ls_number_restraints 0
_refine_ls_restrained_S_all 1.091
_refine_ls_R_factor_all 0.0301
_refine_ls_R_factor_gt 0.0277
_refine_ls_shift/su_max 0.001
_refine_ls_shift/su_mean 0.000
_refine_ls_structure_factor_coef Fsqd
_refine_ls_weighting_details 'calc w=1/[\s^2^(Fo^2^)+(0.0370P)^2^+1.1459P] where P=(Fo^2^+2Fc^2^)/3'
_refine_ls_weighting_scheme calc
_refine_ls_wR_factor_gt 0.0656
_refine_ls_wR_factor_ref 0.0669
_reflns_number_gt 1805
_reflns_number_total 1946
_reflns_threshold_expression >2sigma(I)
_cod_data_source_file b701840a.txt
_cod_data_source_block 1
_cod_depositor_comments
;
The following automatic conversions were performed:
'_symmetry_cell_setting' value 'Trigonal' changed to 'trigonal' according
to '/home/saulius/struct/CIF-dictionaries/cif_core.dic' dictionary named
'cif_core.dic' version 2.4.1 from 2010-06-29.

Automatic conversion script
Id: cif_fix_enum 1527 2010-12-29 10:47:43Z saulius 
;
_cod_original_sg_symbol_H-M P-3c1
_cod_database_code 7101990

loop_
_symmetry_equiv_pos_as_xyz
'x, y, z'
'-y, x-y, z'
'-x+y, -x, z'
'y, x, -z+1/2'
'x-y, -y, -z+1/2'
'-x, -x+y, -z+1/2'
'-x, -y, -z'
'y, -x+y, -z'
'x-y, x, -z'
'-y, -x, z-1/2'
'-x+y, y, z-1/2'
'x, x-y, z-1/2'

loop_
_atom_site_label
_atom_site_type_symbol
_atom_site_fract_x
_atom_site_fract_y
_atom_site_fract_z
_atom_site_U_iso_or_equiv
_atom_site_adp_type
_atom_site_occupancy
_atom_site_symmetry_multiplicity
_atom_site_calc_flag
_atom_site_refinement_flags
Mn1 Mn 0.498837(18) 0.798906(18) 0.350261(18) 0.01866(10) Uani 1 1 d .
Mn2 Mn 1.0000 1.0000 0.5000 0.01790(14) Uani 1 6 d S
C1 C 0.64483(12) 0.68498(12) 0.37779(12) 0.0190(3) Uani 1 1 d .
C2 C 0.75676(12) 0.87964(12) 0.38760(12) 0.0201(3) Uani 1 1 d .
N1 N 0.54953(10) 0.67752(10) 0.36241(11) 0.0210(3) Uani 1 1 d .
N2 N 0.47921(10) 0.56995(10) 0.35968(10) 0.0222(3) Uani 1 1 d .
N3 N 0.53109(11) 0.51818(11) 0.37203(12) 0.0270(3) Uani 1 1 d .
N4 N 0.63658(11) 0.58852(11) 0.38367(12) 0.0256(3) Uani 1 1 d .
N5 N 0.74193(11) 0.77780(11) 0.38708(13) 0.0260(3) Uani 1 1 d .
H5N H 0.7947(19) 0.770(2) 0.3956(18) 0.040(6) Uiso 1 1 d .
N6 N 0.68202(10) 0.90666(10) 0.36844(11) 0.0220(3) Uani 1 1 d .
N7 N 0.73707(11) 1.01645(11) 0.37269(12) 0.0262(3) Uani 1 1 d .
N8 N 0.83721(11) 1.05059(11) 0.39380(12) 0.0249(3) Uani 1 1 d .
N9 N 0.85341(10) 0.96591(10) 0.40585(11) 0.0224(3) Uani 1 1 d .
O2 O 0.51634(10) 0.82929(11) 0.19364(10) 0.0260(3) Uani 1 1 d .
H2WB H 0.580(2) 0.869(2) 0.1733(18) 0.043(7) Uiso 1 1 d .
H2WA H 0.489(2) 0.865(2) 0.175(2) 0.055(8) Uiso 1 1 d .
O3 O 0.45997(12) 0.77267(12) 0.50875(11) 0.0296(3) Uani 1 1 d .
H3WB H 0.446(2) 0.720(3) 0.527(3) 0.069(10) Uiso 1 1 d .
H3WA H 0.502(2) 0.818(2) 0.545(2) 0.041(7) Uiso 1 1 d .
F F 0.3333 0.6667 0.33125(12) 0.0213(3) Uani 1 3 d S

loop_
_atom_site_aniso_label
_atom_site_aniso_U_11
_atom_site_aniso_U_22
_atom_site_aniso_U_33
_atom_site_aniso_U_23
_atom_site_aniso_U_13
_atom_site_aniso_U_12
Mn1 0.01338(13) 0.01522(14) 0.02820(17) 0.00041(9) -0.00022(9) 0.00778(10)
Mn2 0.01173(17) 0.01173(17) 0.0302(3) 0.000 0.000 0.00587(8)
C1 0.0162(7) 0.0167(7) 0.0251(8) -0.0027(6) -0.0022(6) 0.0091(6)
C2 0.0132(7) 0.0173(7) 0.0281(8) 0.0004(6) -0.0006(6) 0.0062(6)
N1 0.0135(6) 0.0155(6) 0.0329(8) -0.0021(5) -0.0012(5) 0.0065(5)
N2 0.0166(6) 0.0158(6) 0.0326(8) -0.0026(5) -0.0023(5) 0.0069(5)
N3 0.0206(7) 0.0172(6) 0.0426(9) -0.0035(6) -0.0061(6) 0.0091(5)
N4 0.0192(6) 0.0166(6) 0.0419(9) -0.0034(6) -0.0062(6) 0.0096(5)
N5 0.0123(6) 0.0168(6) 0.0500(10) -0.0033(6) -0.0051(6) 0.0080(5)
N6 0.0155(6) 0.0152(6) 0.0338(8) 0.0018(5) -0.0032(5) 0.0066(5)
N7 0.0195(7) 0.0163(6) 0.0407(9) 0.0023(6) -0.0053(6) 0.0074(5)
N8 0.0175(6) 0.0163(6) 0.0388(9) 0.0035(6) -0.0037(6) 0.0070(5)
N9 0.0143(6) 0.0155(6) 0.0354(8) 0.0009(5) -0.0027(5) 0.0060(5)
O2 0.0215(6) 0.0272(6) 0.0317(7) 0.0037(5) 0.0030(5) 0.0139(5)
O3 0.0348(7) 0.0214(6) 0.0294(7) -0.0022(6) -0.0035(6) 0.0117(6)
F 0.0156(5) 0.0156(5) 0.0327(9) 0.000 0.000 0.0078(2)

loop_
_atom_type_symbol
_atom_type_description
_atom_type_scat_dispersion_real
_atom_type_scat_dispersion_imag
_atom_type_scat_source
C C 0.0033 0.0016 'International Tables Vol C Tables 4.2.6.8 and 6.1.1.4'
H H 0.0000 0.0000 'International Tables Vol C Tables 4.2.6.8 and 6.1.1.4'
N N 0.0061 0.0033 'International Tables Vol C Tables 4.2.6.8 and 6.1.1.4'
O O 0.0106 0.0060 'International Tables Vol C Tables 4.2.6.8 and 6.1.1.4'
Mn Mn 0.3368 0.7283 'International Tables Vol C Tables 4.2.6.8 and 6.1.1.4'
F F 0.0171 0.0103 'International Tables Vol C Tables 4.2.6.8 and 6.1.1.4'

loop_
_geom_angle_atom_site_label_1
_geom_angle_atom_site_label_2
_geom_angle_atom_site_label_3
_geom_angle
_geom_angle_site_symmetry_1
_geom_angle_site_symmetry_3
O2 Mn1 F 91.31(6) . .
O2 Mn1 N1 100.48(5) . .
F Mn1 N1 88.15(3) . .
O2 Mn1 O3 171.20(5) . .
F Mn1 O3 84.15(6) . .
N1 Mn1 O3 86.93(5) . .
O2 Mn1 N2 87.87(5) . 2_665
F Mn1 N2 87.10(4) . 2_665
N1 Mn1 N2 170.48(5) . 2_665
O3 Mn1 N2 84.38(5) . 2_665
O2 Mn1 N6 89.63(5) . .
F Mn1 N6 166.84(3) . .
N1 Mn1 N6 78.78(5) . .
O3 Mn1 N6 96.51(6) . .
N2 Mn1 N6 106.05(5) 2_665 .
N9 Mn2 N9 180.0 7_776 .
N9 Mn2 N9 88.34(6) 7_776 2_765
N9 Mn2 N9 91.66(6) . 2_765
N9 Mn2 N9 91.66(6) 7_776 8_566
N9 Mn2 N9 88.34(6) . 8_566
N9 Mn2 N9 180.00(6) 2_765 8_566
N9 Mn2 N9 88.34(6) 7_776 3_675
N9 Mn2 N9 91.66(6) . 3_675
N9 Mn2 N9 91.66(6) 2_765 3_675
N9 Mn2 N9 88.34(6) 8_566 3_675
N9 Mn2 N9 91.66(6) 7_776 9_656
N9 Mn2 N9 88.34(6) . 9_656
N9 Mn2 N9 88.34(6) 2_765 9_656
N9 Mn2 N9 91.66(6) 8_566 9_656
N9 Mn2 N9 180.0 3_675 9_656
N4 C1 N1 111.80(13) . .
N4 C1 N5 121.59(14) . .
N1 C1 N5 126.61(14) . .
N6 C2 N9 112.22(14) . .
N6 C2 N5 126.19(14) . .
N9 C2 N5 121.57(14) . .
C1 N1 N2 104.18(12) . .
C1 N1 Mn1 132.74(10) . .
N2 N1 Mn1 123.01(10) . .
N3 N2 N1 109.50(12) . .
N3 N2 Mn1 127.75(10) . 3_565
N1 N2 Mn1 122.47(10) . 3_565
N2 N3 N4 109.75(13) . .
C1 N4 N3 104.77(13) . .
C2 N5 C1 125.37(13) . .
C2 N5 H5N 118.8(17) . .
C1 N5 H5N 115.8(17) . .
C2 N6 N7 103.95(12) . .
C2 N6 Mn1 129.72(10) . .
N7 N6 Mn1 125.96(10) . .
N8 N7 N6 109.74(12) . .
N7 N8 N9 110.01(12) . .
C2 N9 N8 104.04(12) . .
C2 N9 Mn2 135.51(11) . .
N8 N9 Mn2 115.18(10) . .
Mn1 O2 H2WB 115.9(17) . .
Mn1 O2 H2WA 112.8(19) . .
H2WB O2 H2WA 100(2) . .
Mn1 O3 H3WB 116(3) . .
Mn1 O3 H3WA 116.8(19) . .
H3WB O3 H3WA 109(3) . .
Mn1 F Mn1 118.608(18) 2_665 .
Mn1 F Mn1 118.608(18) 2_665 3_565
Mn1 F Mn1 118.608(18) . 3_565

loop_
_geom_bond_atom_site_label_1
_geom_bond_atom_site_label_2
_geom_bond_distance
_geom_bond_site_symmetry_2
Mn1 O2 2.1798(16) .
Mn1 F 2.1922(5) .
Mn1 N1 2.2049(14) .
Mn1 O3 2.2273(17) .
Mn1 N2 2.2506(14) 2_665
Mn1 N6 2.3025(14) .
Mn2 N9 2.3028(14) 7_776
Mn2 N9 2.3028(14) .
Mn2 N9 2.3028(14) 2_765
Mn2 N9 2.3028(14) 8_566
Mn2 N9 2.3028(14) 3_675
Mn2 N9 2.3028(14) 9_656
C1 N4 1.332(2) .
C1 N1 1.3344(19) .
C1 N5 1.370(2) .
C2 N6 1.3367(19) .
C2 N9 1.3427(19) .
C2 N5 1.368(2) .
N1 N2 1.3586(18) .
N2 N3 1.2997(19) .
N2 Mn1 2.2506(14) 3_565
N3 N4 1.3450(19) .
N5 H5N 0.83(2) .
N6 N7 1.3660(18) .
N7 N8 1.2983(19) .
N8 N9 1.3570(19) .
O2 H2WB 0.84(3) .
O2 H2WA 0.83(3) .
O3 H3WB 0.73(4) .
O3 H3WA 0.80(3) .
F Mn1 2.1922(5) 2_665
F Mn1 2.1922(5) 3_565

loop_
_geom_hbond_atom_site_label_D
_geom_hbond_atom_site_label_H
_geom_hbond_atom_site_label_A
_geom_hbond_distance_DH
_geom_hbond_distance_HA
_geom_hbond_distance_DA
_geom_hbond_angle_DHA
_geom_hbond_site_symmetry_A
N5 H5N N8 0.83(2) 2.11(2) 2.9186(19) 165(2) 2_765
O2 H2WB N7 0.84(3) 1.97(3) 2.7993(19) 169(2) 5_675
O2 H2WA N3 0.83(3) 2.02(3) 2.819(2) 162(3) 6_665
O3 H3WB O3 0.73(4) 2.33(3) 2.926(3) 140(3) 3_565
O3 H3WA N4 0.80(3) 1.95(3) 2.730(2) 163(3) 8_566

loop_
_geom_torsion_atom_site_label_1
_geom_torsion_atom_site_label_2
_geom_torsion_atom_site_label_3
_geom_torsion_atom_site_label_4
_geom_torsion
_geom_torsion_site_symmetry_1
_geom_torsion_site_symmetry_4
N4 C1 N1 N2 0.56(19) . .
N5 C1 N1 N2 -179.43(17) . .
N4 C1 N1 Mn1 177.38(12) . .
N5 C1 N1 Mn1 -2.6(3) . .
O2 Mn1 N1 C1 90.41(16) . .
F Mn1 N1 C1 -178.61(16) . .
O3 Mn1 N1 C1 -94.37(16) . .
N2 Mn1 N1 C1 -118.5(3) 2_665 .
N6 Mn1 N1 C1 2.90(15) . .
O2 Mn1 N1 N2 -93.27(13) . .
F Mn1 N1 N2 -2.28(13) . .
O3 Mn1 N1 N2 81.96(13) . .
N2 Mn1 N1 N2 57.8(3) 2_665 .
N6 Mn1 N1 N2 179.22(14) . .
C1 N1 N2 N3 -0.47(18) . .
Mn1 N1 N2 N3 -177.69(11) . .
C1 N1 N2 Mn1 173.91(11) . 3_565
Mn1 N1 N2 Mn1 -3.30(18) . 3_565
N1 N2 N3 N4 0.2(2) . .
Mn1 N2 N3 N4 -173.78(11) 3_565 .
N1 C1 N4 N3 -0.4(2) . .
N5 C1 N4 N3 179.56(16) . .
N2 N3 N4 C1 0.1(2) . .
N6 C2 N5 C1 -8.0(3) . .
N9 C2 N5 C1 173.89(17) . .
N4 C1 N5 C2 -176.03(17) . .
N1 C1 N5 C2 3.9(3) . .
N9 C2 N6 N7 1.66(19) . .
N5 C2 N6 N7 -176.61(17) . .
N9 C2 N6 Mn1 -171.60(12) . .
N5 C2 N6 Mn1 10.1(3) . .
O2 Mn1 N6 C2 -107.15(15) . .
F Mn1 N6 C2 -13.0(4) . .
N1 Mn1 N6 C2 -6.38(15) . .
O3 Mn1 N6 C2 79.17(15) . .
N2 Mn1 N6 C2 165.18(14) 2_665 .
O2 Mn1 N6 N7 80.95(14) . .
F Mn1 N6 N7 175.1(2) . .
N1 Mn1 N6 N7 -178.29(15) . .
O3 Mn1 N6 N7 -92.74(14) . .
N2 Mn1 N6 N7 -6.73(15) 2_665 .
C2 N6 N7 N8 -0.50(19) . .
Mn1 N6 N7 N8 173.10(12) . .
N6 N7 N8 N9 -0.8(2) . .
N6 C2 N9 N8 -2.1(2) . .
N5 C2 N9 N8 176.25(16) . .
N6 C2 N9 Mn2 149.58(13) . .
N5 C2 N9 Mn2 -32.1(3) . .
N7 N8 N9 C2 1.7(2) . .
N7 N8 N9 Mn2 -156.72(12) . .
N9 Mn2 N9 C2 -91(100) 7_776 .
N9 Mn2 N9 C2 65.7(2) 2_765 .
N9 Mn2 N9 C2 -114.3(2) 8_566 .
N9 Mn2 N9 C2 157.44(15) 3_675 .
N9 Mn2 N9 C2 -22.56(15) 9_656 .
N9 Mn2 N9 N8 59(100) 7_776 .
N9 Mn2 N9 N8 -144.82(10) 2_765 .
N9 Mn2 N9 N8 35.18(10) 8_566 .
N9 Mn2 N9 N8 -53.11(14) 3_675 .
N9 Mn2 N9 N8 126.89(14) 9_656 .
O2 Mn1 F Mn1 -95.77(8) . 2_665
N1 Mn1 F Mn1 163.78(8) . 2_665
O3 Mn1 F Mn1 76.68(8) . 2_665
N2 Mn1 F Mn1 -7.97(8) 2_665 2_665
N6 Mn1 F Mn1 170.3(2) . 2_665
O2 Mn1 F Mn1 107.49(8) . 3_565
N1 Mn1 F Mn1 7.04(8) . 3_565
O3 Mn1 F Mn1 -80.06(8) . 3_565
N2 Mn1 F Mn1 -164.70(8) 2_665 3_565
N6 Mn1 F Mn1 13.5(3) . 3_565
